data_4500021
loop_
_publ_author_name
'Duong, Adam'
'Maris, Thierry'
'Wuest,James D'

_publ_section_title
;
 Structural Similarity of Hydrogen-Bonded Networks in Crystals of Isomeric
 Pyridyl-Substituted Diaminotriazines
;
_journal_name_full 'Cryst. Growth & Design'
_journal_page_first 287
_journal_page_last 294
_journal_paper_doi 10.1021/cg101290r
_journal_volume 11
_journal_year 2011
_chemical_compound_source 'Synthesized by the authors. See text'
_chemical_formula_moiety 'C14 H12 N6, H2 O'
_chemical_formula_sum 'C14 H14 N6 O'
_chemical_formula_weight 282.31
_chemical_name_systematic
; 
 ? 
;
_space_group_IT_number 2
_symmetry_cell_setting triclinic
_symmetry_space_group_name_Hall '-P 1'
_symmetry_space_group_name_H-M 'P -1'
_atom_sites_solution_hydrogens geom
_atom_sites_solution_primary direct
_atom_sites_solution_secondary difmap
_audit_creation_method SHELXL-97
_cell_angle_alpha 96.589(2)
_cell_angle_beta 99.854(2)
_cell_angle_gamma 111.024(3)
_cell_formula_units_Z 4
_cell_length_a 9.310(1)
_cell_length_b 9.719(1)
_cell_length_c 15.859(2)
_cell_measurement_reflns_used 6969
_cell_measurement_temperature 100
_cell_measurement_theta_max 67.78
_cell_measurement_theta_min 2.88
_cell_volume 1295.3(3)
_computing_cell_refinement 'SAINT V7.06A(Bruker AXS, )'
_computing_data_collection 'APEX2  (Bruker AXS, 1)'
_computing_data_reduction 'SAINT V7.06A(Bruker AXS, )'
_computing_molecular_graphics 'SHELXTL v6.12 (Bruker AXS, 2001)'
_computing_publication_material 'UdMX (Maris, 2004)'
_computing_structure_refinement 'SHELXL97 (Sheldrick, 2008)'
_computing_structure_solution 'SHELXS97 (Sheldrick, 2008)'
_diffrn_ambient_temperature 100
_diffrn_detector_area_resol_mean 8.3
_diffrn_measured_fraction_theta_full 0.980
_diffrn_measured_fraction_theta_max 0.980
_diffrn_measurement_device_type 'Bruker Microstar'
_diffrn_measurement_method \w
_diffrn_radiation_monochromator 'Helios optics'
_diffrn_radiation_source 'Rotating Anode'
_diffrn_radiation_type CuK\a
_diffrn_radiation_wavelength 1.54178
_diffrn_reflns_av_R_equivalents 0.037
_diffrn_reflns_av_sigmaI/netI 0.034
_diffrn_reflns_limit_h_max 10
_diffrn_reflns_limit_h_min -11
_diffrn_reflns_limit_k_max 11
_diffrn_reflns_limit_k_min -11
_diffrn_reflns_limit_l_max 19
_diffrn_reflns_limit_l_min -19
_diffrn_reflns_number 12512
_diffrn_reflns_theta_full 67.79
_diffrn_reflns_theta_max 67.79
_diffrn_reflns_theta_min 2.88
_exptl_absorpt_coefficient_mu 0.806
_exptl_absorpt_correction_T_max 0.9376
_exptl_absorpt_correction_T_min 0.8756
_exptl_absorpt_correction_type multi-scan
_exptl_absorpt_process_details 'Sadabs (Sheldrick, 1996)'
_exptl_crystal_colour Colorless
_exptl_crystal_density_diffrn 1.448
_exptl_crystal_density_method 'not measured'
_exptl_crystal_description block
_exptl_crystal_F_000 592
_exptl_crystal_size_max 0.10
_exptl_crystal_size_mid 0.10
_exptl_crystal_size_min 0.08
_refine_diff_density_max 0.213
_refine_diff_density_min -0.221
_refine_diff_density_rms 0.054
_refine_ls_extinction_method none
_refine_ls_goodness_of_fit_ref 1.087
_refine_ls_matrix_type full
_refine_ls_number_parameters 391
_refine_ls_number_reflns 4604
_refine_ls_number_restraints 6
_refine_ls_restrained_S_all 1.076
_refine_ls_R_factor_all 0.0372
_refine_ls_R_factor_gt 0.0371
_refine_ls_shift/su_max 0.001
_refine_ls_shift/su_mean 0.000
_refine_ls_structure_factor_coef Fsqd
_refine_ls_weighting_details 'calc w=1/[\s^2^(Fo^2^)+(0.0755P)^2^] where P=(Fo^2^+2Fc^2^)/3'
_refine_ls_weighting_scheme calc
_refine_ls_wR_factor_gt 0.0880
_refine_ls_wR_factor_ref 0.0881
_reflns_number_gt 4508
_reflns_number_total 4604
_reflns_threshold_expression I>2\s(I)
_cod_data_source_file deposit.cif
_cod_data_source_block jw1220
_cod_depositor_comments
;
The following automatic conversions were performed:

'_symmetry_cell_setting' value 'Triclinic' changed to 'triclinic'
according to the built-in table from CIF Core dictionary named
'cif_core.dic' version 2.4.1 from 2010-06-29.

'_geom_bond_publ_flag'
value 'Y' changed to 'y' according to the built-in table from CIF
Core dictionary named 'cif_core.dic' version 2.4.1 from 2010-06-29
(44 times).

'_geom_angle_publ_flag' value 'Y' changed to 'y'
according to the built-in table from CIF Core dictionary named
'cif_core.dic' version 2.4.1 from 2010-06-29 (60
times).

'_geom_torsion_publ_flag' value 'Y' changed to 'y' according
to the built-in table from CIF Core dictionary named 'cif_core.dic'
version 2.4.1 from 2010-06-29 (76 times).

Automatic conversion script
Id: cif_fix_values 1715 2011-07-08 13:25:40Z adriana 
;
_cod_original_sg_symbol_H-M P-1
_cod_database_code 4500021

loop_
_symmetry_equiv_pos_as_xyz
'x, y, z'
'-x, -y, -z'

loop_
_atom_site_label
_atom_site_type_symbol
_atom_site_fract_x
_atom_site_fract_y
_atom_site_fract_z
_atom_site_U_iso_or_equiv
_atom_site_adp_type
_atom_site_occupancy
_atom_site_symmetry_multiplicity
_atom_site_calc_flag
_atom_site_refinement_flags
N1 N 0.07835(5) 0.29348(5) -0.24744(3) 0.03482(12) Uani 1 1 d U
N2 N 0.57164(5) 0.30364(5) 0.31999(3) 0.03450(12) Uani 1 1 d U
N3 N 0.55568(5) 0.14484(5) 0.42627(3) 0.03479(12) Uani 1 1 d U
N4 N 0.35672(5) 0.06530(5) 0.29352(3) 0.03466(12) Uani 1 1 d U
N5 N 0.76780(5) 0.36789(5) 0.44407(3) 0.03477(12) Uani 1 1 d U
H5A H 0.8088 0.3501 0.4939 0.042 Uiso 1 1 calc R
H5B H 0.8186 0.4504 0.4261 0.042 Uiso 1 1 calc R
N6 N 0.33553(5) -0.07336(5) 0.40170(3) 0.03445(12) Uani 1 1 d U
H6A H 0.3709 -0.0889 0.4534 0.041 Uiso 1 1 calc R
H6B H 0.2452 -0.1383 0.3684 0.041 Uiso 1 1 calc R
C1 C 0.18024(6) 0.41210(6) -0.18716(3) 0.03471(13) Uani 1 1 d U
H1 H 0.2134 0.5078 -0.2034 0.042 Uiso 1 1 calc R
C2 C 0.23991(6) 0.40371(6) -0.10294(3) 0.03499(13) Uani 1 1 d U
H2 H 0.3104 0.4924 -0.0629 0.042 Uiso 1 1 calc R
C3 C 0.19690(6) 0.26460(6) -0.07612(3) 0.03461(13) Uani 1 1 d U
C4 C 0.08984(6) 0.14139(6) -0.13951(3) 0.03479(13) Uani 1 1 d U
H4 H 0.0546 0.0441 -0.1255 0.042 Uiso 1 1 calc R
C5 C 0.03539(6) 0.16010(5) -0.22167(3) 0.03520(13) Uani 1 1 d U
H5 H -0.0370 0.0738 -0.2629 0.042 Uiso 1 1 calc R
C6 C 0.25893(6) 0.24859(5) 0.01334(3) 0.03483(13) Uani 1 1 d U
C7 C 0.36080(6) 0.37282(6) 0.07768(3) 0.03443(13) Uani 1 1 d U
H7 H 0.3905 0.4704 0.0639 0.041 Uiso 1 1 calc R
C8 C 0.41912(6) 0.35712(6) 0.16062(3) 0.03491(13) Uani 1 1 d U
H8 H 0.4898 0.4434 0.2024 0.042 Uiso 1 1 calc R
C9 C 0.37539(6) 0.21580(6) 0.18369(3) 0.03487(13) Uani 1 1 d U
C10 C 0.27368(6) 0.09139(6) 0.12056(3) 0.03446(13) Uani 1 1 d U
H10 H 0.2422 -0.0057 0.1350 0.041 Uiso 1 1 calc R
C11 C 0.21773(6) 0.10690(6) 0.03716(3) 0.03414(13) Uani 1 1 d U
H11 H 0.1500 0.0199 -0.0050 0.041 Uiso 1 1 calc R
C12 C 0.43833(6) 0.19506(6) 0.27168(3) 0.03470(13) Uani 1 1 d U
C13 C 0.62899(6) 0.26987(5) 0.39590(3) 0.03460(13) Uani 1 1 d U
C14 C 0.41906(6) 0.04892(5) 0.37371(3) 0.03334(13) Uani 1 1 d U
N7 N 0.57179(5) 0.29232(4) -0.24658(3) 0.03358(12) Uani 1 1 d U
N8 N 1.09119(5) 0.28090(5) 0.30921(3) 0.03320(12) Uani 1 1 d U
N9 N 1.05095(5) 0.15117(5) 0.42873(3) 0.03313(12) Uani 1 1 d U
N10 N 0.83758(5) 0.09434(5) 0.30514(3) 0.03351(12) Uani 1 1 d U
N11 N 1.28863(5) 0.33926(4) 0.43169(3) 0.03347(12) Uani 1 1 d U
H11A H 1.3498 0.4086 0.4081 0.040 Uiso 1 1 calc R
H11B H 1.3252 0.3257 0.4837 0.040 Uiso 1 1 calc R
N12 N 0.80761(5) -0.03338(4) 0.41787(3) 0.03338(11) Uani 1 1 d U
H12A H 0.8447 -0.0513 0.4685 0.040 Uiso 1 1 calc R
H12B H 0.7089 -0.0861 0.3899 0.040 Uiso 1 1 calc R
C15 C 0.72700(6) 0.34184(5) -0.21313(3) 0.03339(12) Uani 1 1 d U
H15 H 0.7964 0.3890 -0.2480 0.040 Uiso 1 1 calc R
C16 C 0.79308(6) 0.32896(5) -0.13122(3) 0.03342(13) Uani 1 1 d U
H16 H 0.9047 0.3656 -0.1116 0.040 Uiso 1 1 calc R
C17 C 0.69515(6) 0.26162(6) -0.07675(3) 0.03326(13) Uani 1 1 d U
C18 C 0.53389(6) 0.20868(5) -0.11247(3) 0.03346(13) Uani 1 1 d U
H18 H 0.4611 0.1606 -0.0794 0.040 Uiso 1 1 calc R
C19 C 0.47843(6) 0.22534(5) -0.19547(3) 0.03333(13) Uani 1 1 d U
H19 H 0.3673 0.1870 -0.2177 0.040 Uiso 1 1 calc R
C20 C 0.75980(6) 0.24801(5) 0.01300(3) 0.03336(13) Uani 1 1 d U
C21 C 0.92101(6) 0.30123(5) 0.04863(3) 0.03335(13) Uani 1 1 d U
H21 H 0.9927 0.3486 0.0148 0.040 Uiso 1 1 calc R
C22 C 0.98063(6) 0.28734(5) 0.13223(3) 0.03328(13) Uani 1 1 d U
H22 H 1.0917 0.3253 0.1548 0.040 Uiso 1 1 calc R
C23 C 0.87764(6) 0.21744(6) 0.18367(3) 0.03318(13) Uani 1 1 d U
C24 C 0.71685(6) 0.16469(5) 0.14901(3) 0.03314(13) Uani 1 1 d U
H24 H 0.6455 0.1171 0.1829 0.040 Uiso 1 1 calc R
C25 C 0.65744(6) 0.17980(5) 0.06580(3) 0.03334(13) Uani 1 1 d U
H25 H 0.5463 0.1438 0.0440 0.040 Uiso 1 1 calc R
C26 C 0.94048(6) 0.19806(5) 0.27203(3) 0.03331(13) Uani 1 1 d U
C27 C 1.14177(6) 0.25548(6) 0.38910(3) 0.03329(13) Uani 1 1 d U
C28 C 0.90146(6) 0.07416(5) 0.38341(3) 0.03315(12) Uani 1 1 d U
O1 O 0.00906(4) 0.33527(4) -0.41901(2) 0.03513(11) Uani 1 1 d D
H1A H 0.0323(7) 0.2750(5) -0.4521(3) 0.053 Uiso 1 1 d D
H1B H 0.0349(8) 0.3202(7) -0.36781(17) 0.053 Uiso 1 1 d D
O2 O 0.45041(4) 0.40649(4) -0.38540(2) 0.03567(11) Uani 1 1 d D
H2A H 0.4235(7) 0.4733(5) -0.3612(3) 0.054 Uiso 1 1 d D
H2B H 0.4899(7) 0.3738(7) -0.3437(3) 0.054 Uiso 1 1 d D

loop_
_atom_site_aniso_label
_atom_site_aniso_U_11
_atom_site_aniso_U_22
_atom_site_aniso_U_33
_atom_site_aniso_U_23
_atom_site_aniso_U_13
_atom_site_aniso_U_12
N1 0.0352(2) 0.0346(2) 0.0343(2) 0.00639(17) 0.00768(17) 0.01325(18)
N2 0.0342(2) 0.0351(2) 0.0347(2) 0.00651(18) 0.00776(17) 0.01409(18)
N3 0.0343(2) 0.0346(2) 0.0347(2) 0.00628(18) 0.00740(18) 0.01277(18)
N4 0.0352(2) 0.0347(2) 0.0342(2) 0.00646(18) 0.00795(17) 0.01364(18)
N5 0.0350(2) 0.0343(2) 0.0349(2) 0.00645(18) 0.00759(18) 0.01360(17)
N6 0.0344(2) 0.0344(2) 0.0346(2) 0.00654(17) 0.00794(16) 0.01339(17)
C1 0.0351(3) 0.0346(3) 0.0347(3) 0.0070(2) 0.0078(2) 0.0137(2)
C2 0.0352(3) 0.0356(3) 0.0340(3) 0.0063(2) 0.0077(2) 0.0135(2)
C3 0.0344(3) 0.0347(3) 0.0349(3) 0.0068(2) 0.0084(2) 0.0133(2)
C4 0.0347(3) 0.0353(3) 0.0344(3) 0.0066(2) 0.00758(19) 0.0138(2)
C5 0.0353(3) 0.0356(3) 0.0346(3) 0.0068(2) 0.0081(2) 0.0135(2)
C6 0.0352(3) 0.0347(3) 0.0345(3) 0.0064(2) 0.0079(2) 0.0137(2)
C7 0.0341(3) 0.0342(3) 0.0348(3) 0.0062(2) 0.0080(2) 0.01310(19)
C8 0.0347(3) 0.0355(3) 0.0344(3) 0.0064(2) 0.0078(2) 0.0135(2)
C9 0.0348(3) 0.0354(3) 0.0340(3) 0.0066(2) 0.0074(2) 0.0133(2)
C10 0.0344(3) 0.0349(3) 0.0338(3) 0.0065(2) 0.0077(2) 0.0132(2)
C11 0.0345(3) 0.0342(3) 0.0337(3) 0.00643(19) 0.00807(19) 0.01321(19)
C12 0.0357(3) 0.0348(3) 0.0337(3) 0.0066(2) 0.0081(2) 0.0137(2)
C13 0.0345(3) 0.0351(3) 0.0342(3) 0.0066(2) 0.00753(19) 0.0138(2)
C14 0.0337(2) 0.0334(2) 0.0330(3) 0.0061(2) 0.00738(19) 0.01325(19)
N7 0.0334(2) 0.0336(2) 0.0336(2) 0.00634(17) 0.00744(17) 0.01282(17)
N8 0.0332(2) 0.0337(2) 0.0330(2) 0.00648(17) 0.00754(17) 0.01331(18)
N9 0.0330(2) 0.0335(2) 0.0328(2) 0.00623(18) 0.00748(18) 0.01280(17)
N10 0.0335(2) 0.0335(2) 0.0336(2) 0.00625(17) 0.00765(17) 0.01307(17)
N11 0.0336(2) 0.0336(2) 0.0331(2) 0.00596(17) 0.00733(17) 0.01302(17)
N12 0.0331(2) 0.0333(2) 0.0337(2) 0.00625(17) 0.00759(16) 0.01298(17)
C15 0.0329(2) 0.0336(3) 0.0338(2) 0.00679(19) 0.00756(18) 0.01307(19)
C16 0.0334(2) 0.0334(3) 0.0336(3) 0.00636(19) 0.00764(19) 0.01323(19)
C17 0.0336(3) 0.0331(3) 0.0333(3) 0.0062(2) 0.00755(19) 0.0131(2)
C18 0.0332(2) 0.0336(3) 0.0333(3) 0.0060(2) 0.00749(19) 0.01267(19)
C19 0.0328(2) 0.0337(3) 0.0332(3) 0.0063(2) 0.00742(19) 0.01262(19)
C20 0.0332(3) 0.0329(3) 0.0336(3) 0.0058(2) 0.0074(2) 0.0127(2)
C21 0.0333(2) 0.0334(3) 0.0335(3) 0.0066(2) 0.00784(19) 0.01302(19)
C22 0.0334(3) 0.0336(3) 0.0329(3) 0.0061(2) 0.00771(19) 0.0130(2)
C23 0.0337(3) 0.0326(3) 0.0331(3) 0.0062(2) 0.0073(2) 0.0128(2)
C24 0.0331(2) 0.0335(3) 0.0329(2) 0.00607(19) 0.00724(19) 0.01308(19)
C25 0.0333(2) 0.0339(3) 0.0327(2) 0.00597(19) 0.00733(19) 0.01298(19)
C26 0.0333(2) 0.0332(3) 0.0333(3) 0.0061(2) 0.00737(19) 0.01282(19)
C27 0.0333(2) 0.0333(3) 0.0332(3) 0.00605(19) 0.00731(19) 0.01314(19)
C28 0.0326(2) 0.0337(3) 0.0331(2) 0.00616(19) 0.00715(19) 0.01301(18)
O1 0.0385(2) 0.0384(2) 0.02519(18) 0.00696(14) 0.00251(14) 0.01298(15)
O2 0.0401(2) 0.0368(2) 0.02625(18) 0.00611(14) -0.00008(14) 0.01381(15)

loop_
_atom_type_symbol
_atom_type_description
_atom_type_scat_dispersion_real
_atom_type_scat_dispersion_imag
_atom_type_scat_source
C C 0.0181 0.0091 'International Tables Vol C Tables 4.2.6.8 and 6.1.1.4'
H H 0.0000 0.0000 'International Tables Vol C Tables 4.2.6.8 and 6.1.1.4'
N N 0.0311 0.0180 'International Tables Vol C Tables 4.2.6.8 and 6.1.1.4'
O O 0.0492 0.0322 'International Tables Vol C Tables 4.2.6.8 and 6.1.1.4'

loop_
_geom_angle_atom_site_label_1
_geom_angle_atom_site_label_2
_geom_angle_atom_site_label_3
_geom_angle
_geom_angle_publ_flag
C1 N1 C5 115.95(4) y
C12 N2 C13 114.08(4) y
C14 N3 C13 114.84(4) y
C12 N4 C14 114.09(4) y
C13 N5 H5A 120 ?
C13 N5 H5B 120 ?
H5A N5 H5B 120 ?
C14 N6 H6A 120 ?
C14 N6 H6B 120 ?
H6A N6 H6B 120 ?
N1 C1 C2 123.96(5) y
N1 C1 H1 118 ?
C2 C1 H1 118 ?
C1 C2 C3 120.26(5) y
C1 C2 H2 119.9 ?
C3 C2 H2 119.9 ?
C4 C3 C2 115.32(5) y
C4 C3 C6 122.08(5) y
C2 C3 C6 122.60(5) y
C5 C4 C3 120.56(5) y
C5 C4 H4 119.7 ?
C3 C4 H4 119.7 ?
N1 C5 C4 123.93(4) y
N1 C5 H5 118 ?
C4 C5 H5 118 ?
C7 C6 C11 116.92(5) y
C7 C6 C3 121.95(5) y
C11 C6 C3 121.13(5) y
C8 C7 C6 121.69(5) y
C8 C7 H7 119.2 ?
C6 C7 H7 119.2 ?
C7 C8 C9 120.73(5) y
C7 C8 H8 119.6 ?
C9 C8 H8 119.6 ?
C10 C9 C8 118.22(5) y
C10 C9 C12 119.78(5) y
C8 C9 C12 121.97(5) y
C11 C10 C9 121.00(5) y
C11 C10 H10 119.5 ?
C9 C10 H10 119.5 ?
C10 C11 C6 121.42(5) y
C10 C11 H11 119.3 ?
C6 C11 H11 119.3 ?
N2 C12 N4 126.46(5) y
N2 C12 C9 117.85(4) y
N4 C12 C9 115.65(4) y
N5 C13 N3 117.77(5) y
N5 C13 N2 117.29(4) y
N3 C13 N2 124.94(5) y
N3 C14 N6 118.14(4) y
N3 C14 N4 125.28(4) y
N6 C14 N4 116.58(4) y
C15 N7 C19 115.82(4) y
C26 N8 C27 114.46(4) y
C28 N9 C27 114.84(4) y
C26 N10 C28 113.82(4) y
C27 N11 H11A 120 ?
C27 N11 H11B 120 ?
H11A N11 H11B 120 ?
C28 N12 H12A 120 ?
C28 N12 H12B 120 ?
H12A N12 H12B 120 ?
N7 C15 C16 124.24(4) y
N7 C15 H15 117.9 ?
C16 C15 H15 117.9 ?
C15 C16 C17 119.98(5) y
C15 C16 H16 120 ?
C17 C16 H16 120 ?
C18 C17 C16 115.40(5) y
C18 C17 C20 122.27(5) y
C16 C17 C20 122.33(5) y
C19 C18 C17 120.58(5) y
C19 C18 H18 119.7 ?
C17 C18 H18 119.7 ?
N7 C19 C18 123.96(4) y
N7 C19 H19 118 ?
C18 C19 H19 118 ?
C21 C20 C25 117.19(5) y
C21 C20 C17 122.18(5) y
C25 C20 C17 120.63(4) y
C20 C21 C22 121.91(5) y
C20 C21 H21 119 ?
C22 C21 H21 119 ?
C21 C22 C23 120.37(5) y
C21 C22 H22 119.8 ?
C23 C22 H22 119.8 ?
C24 C23 C22 118.22(5) y
C24 C23 C26 121.09(5) y
C22 C23 C26 120.67(4) y
C23 C24 C25 121.36(5) y
C23 C24 H24 119.3 ?
C25 C24 H24 119.3 ?
C24 C25 C20 120.94(5) y
C24 C25 H25 119.5 ?
C20 C25 H25 119.5 ?
N8 C26 N10 126.87(4) y
N8 C26 C23 117.50(4) y
N10 C26 C23 115.61(4) y
N11 C27 N8 117.65(4) y
N11 C27 N9 117.92(5) y
N8 C27 N9 124.42(5) y
N12 C28 N9 117.60(4) y
N12 C28 N10 116.87(4) y
N9 C28 N10 125.53(4) y
H1A O1 H1B 105.1(5) ?
H2A O2 H2B 105.1(4) ?

loop_
_geom_bond_atom_site_label_1
_geom_bond_atom_site_label_2
_geom_bond_distance
_geom_bond_publ_flag
N1 C1 1.3397(7) y
N1 C5 1.3465(6) y
N2 C12 1.3380(7) y
N2 C13 1.3557(6) y
N3 C14 1.3378(7) y
N3 C13 1.3515(7) y
N4 C12 1.3382(7) y
N4 C14 1.3562(6) y
N5 C13 1.3315(7) y
N5 H5a 0.88 ?
N5 H5b 0.88 ?
N6 C14 1.3380(6) y
N6 H6a 0.88 ?
N6 H6b 0.88 ?
C1 C2 1.3794(7) y
C1 H1 0.95 ?
C2 C3 1.4039(7) y
C2 H2 0.95 ?
C3 C4 1.4009(7) y
C3 C6 1.4850(7) y
C4 C5 1.3718(7) y
C4 H4 0.95 ?
C5 H5 0.95 ?
C6 C7 1.4010(7) y
C6 C11 1.4059(7) y
C7 C8 1.3817(7) y
C7 H7 0.95 ?
C8 C9 1.3969(7) y
C8 H8 0.95 ?
C9 C10 1.3918(7) y
C9 C12 1.4835(7) y
C10 C11 1.3818(7) y
C10 H10 0.95 ?
C11 H11 0.95 ?
N7 C15 1.3345(6) y
N7 C19 1.3389(6) y
N8 C26 1.3274(6) y
N8 C27 1.3560(6) y
N9 C28 1.3418(7) y
N9 C27 1.3605(7) y
N10 C26 1.3455(6) y
N10 C28 1.3491(6) y
N11 C27 1.3220(6) y
N11 H11a 0.88 ?
N11 H11b 0.88 ?
N12 C28 1.3394(6) y
N12 H12a 0.88 ?
N12 H12b 0.88 ?
C15 C16 1.3787(7) y
C15 H15 0.95 ?
C16 C17 1.4060(7) y
C16 H16 0.95 ?
C17 C18 1.3883(7) y
C17 C20 1.4874(7) y
C18 C19 1.3791(7) y
C18 H18 0.95 ?
C19 H19 0.95 ?
C20 C21 1.3875(7) y
C20 C25 1.4128(7) y
C21 C22 1.3881(7) y
C21 H21 0.95 ?
C22 C23 1.4049(7) y
C22 H22 0.95 ?
C23 C24 1.3816(7) y
C23 C26 1.4833(7) y
C24 C25 1.3864(7) y
C24 H24 0.95 ?
C25 H25 0.95 ?
O1 H1a 0.851(5) ?
O1 H1b 0.851(5) ?
O2 H2a 0.851(5) ?
O2 H2b 0.851(5) ?

loop_
_geom_hbond_atom_site_label_D
_geom_hbond_atom_site_label_H
_geom_hbond_atom_site_label_A
_geom_hbond_distance_DH
_geom_hbond_distance_HA
_geom_hbond_distance_DA
_geom_hbond_angle_DHA
_geom_hbond_site_symmetry_A
N5 H5A O1 0.88 2.18 2.9766(6) 149.9 1_656
N5 H5B O1 0.88 2.15 3.0070(6) 162.8 2_665
N6 H6A N3 0.88 2.11 2.9909(7) 175.3 2_656
N11 H11A O2 0.88 2.19 3.0441(6) 163.4 2_765
N11 H11B O2 0.88 2.1 2.9108(6) 152.1 1_656
N12 H12A N9 0.88 2.24 3.0963(6) 162.7 2_756
O1 H1A N9 0.851(5) 2.189(4) 3.0027(6) 160.0(5) 1_454
O1 H1B N1 0.851(5) 1.949(3) 2.7975(6) 174.1(7) .
O2 H2A N2 0.851(5) 2.173(3) 2.9787(6) 157.8(6) 2_665
O2 H2B N7 0.851(5) 1.973(5) 2.8220(6) 177.4(7) .

loop_
_geom_torsion_atom_site_label_1
_geom_torsion_atom_site_label_2
_geom_torsion_atom_site_label_3
_geom_torsion_atom_site_label_4
_geom_torsion
_geom_torsion_publ_flag
C5 N1 C1 C2 -0.39(8) y
N1 C1 C2 C3 1.17(8) y
C1 C2 C3 C4 -1.32(8) y
C1 C2 C3 C6 179.24(4) y
C2 C3 C4 C5 0.83(7) y
C6 C3 C4 C5 -179.73(5) y
C1 N1 C5 C4 -0.15(8) y
C3 C4 C5 N1 -0.11(8) y
C4 C3 C6 C7 -177.27(5) y
C2 C3 C6 C7 2.13(8) y
C4 C3 C6 C11 2.85(8) y
C2 C3 C6 C11 -177.75(5) y
C11 C6 C7 C8 0.41(8) y
C3 C6 C7 C8 -179.49(5) y
C6 C7 C8 C9 -1.32(8) y
C7 C8 C9 C10 0.99(8) y
C7 C8 C9 C12 178.85(4) y
C8 C9 C10 C11 0.22(8) y
C12 C9 C10 C11 -177.69(4) y
C9 C10 C11 C6 -1.13(8) y
C7 C6 C11 C10 0.81(8) y
C3 C6 C11 C10 -179.30(4) y
C13 N2 C12 N4 3.61(8) y
C13 N2 C12 C9 -174.18(4) y
C14 N4 C12 N2 1.07(8) y
C14 N4 C12 C9 178.90(4) y
C10 C9 C12 N2 157.99(5) y
C8 C9 C12 N2 -19.83(7) y
C10 C9 C12 N4 -20.03(7) y
C8 C9 C12 N4 162.14(5) y
C14 N3 C13 N5 -178.15(4) y
C14 N3 C13 N2 2.09(8) y
C12 N2 C13 N5 174.94(5) y
C12 N2 C13 N3 -5.30(8) y
C13 N3 C14 N6 -176.36(5) y
C13 N3 C14 N4 3.41(8) y
C12 N4 C14 N3 -4.89(7) y
C12 N4 C14 N6 174.89(5) y
C19 N7 C15 C16 -0.61(7) y
N7 C15 C16 C17 -0.77(8) y
C15 C16 C17 C18 1.50(7) y
C15 C16 C17 C20 -178.48(4) y
C16 C17 C18 C19 -0.95(7) y
C20 C17 C18 C19 179.04(4) y
C15 N7 C19 C18 1.22(7) y
C17 C18 C19 N7 -0.43(8) y
C18 C17 C20 C21 -179.88(5) y
C16 C17 C20 C21 0.10(8) y
C18 C17 C20 C25 -0.10(8) y
C16 C17 C20 C25 179.88(5) y
C25 C20 C21 C22 0.63(8) y
C17 C20 C21 C22 -179.58(4) y
C20 C21 C22 C23 0.22(8) y
C21 C22 C23 C24 -0.54(8) y
C21 C22 C23 C26 178.14(4) y
C22 C23 C24 C25 -0.03(8) y
C26 C23 C24 C25 -178.70(4) y
C23 C24 C25 C20 0.92(8) y
C21 C20 C25 C24 -1.20(8) y
C17 C20 C25 C24 179.01(4) y
C27 N8 C26 N10 -0.41(7) y
C27 N8 C26 C23 -178.73(4) y
C28 N10 C26 N8 -1.82(7) y
C28 N10 C26 C23 176.53(4) y
C24 C23 C26 N8 -164.29(5) y
C22 C23 C26 N8 17.08(7) y
C24 C23 C26 N10 17.20(7) y
C22 C23 C26 N10 -161.44(5) y
C26 N8 C27 N11 -176.82(4) y
C26 N8 C27 N9 2.21(7) y
C28 N9 C27 N11 177.50(4) y
C28 N9 C27 N8 -1.53(7) y
C27 N9 C28 N12 177.99(4) y
C27 N9 C28 N10 -1.08(8) y
C26 N10 C28 N12 -176.46(4) y
C26 N10 C28 N9 2.61(7) y
